data_1526749
loop_
_publ_author_name
'Takeda, T.'
'Takano, M.'
'Kawamoto, Y.'
'Kanno, R.'
'Kamiyama, T.'
'Kawasaki, S.'
'Izumi, F.'

_publ_section_title
;
 Metal-semiconductor transition, charge disproportionation, and
 low-temperature structure of Ca1-x Srx Fe O3 synthesized under
 high-oxygen pressure
;
_journal_name_full 'Solid State Sciences'
_journal_page_first 673
_journal_page_last 687
_journal_volume 2
_journal_year 2000
_chemical_formula_sum 'Ca Fe O3'
_chemical_name_systematic 'Ca (Fe O3)'
_space_group_IT_number 14
_symmetry_space_group_name_Hall '-P 2yn'
_symmetry_space_group_name_H-M 'P 1 21/n 1'
_cell_angle_alpha 90
_cell_angle_beta 90.063
_cell_angle_gamma 90
_cell_formula_units_Z 4
_cell_length_a 5.31301
_cell_length_b 5.34719
_cell_length_c 7.52351
_cell_volume 213.740
_citation_journal_id_ASTM SSSCFJ
_cod_data_source_file Takeda_SSSCFJ_2000_653.cif
_cod_data_source_block Ca1Fe1O3
_cod_original_cell_volume 213.7403
_cod_original_sg_symbol_Hall '-P 2ybc (x-z,y,z)'
_cod_original_formula_sum 'Ca1 Fe1 O3'
_cod_database_code 1526749

loop_
_symmetry_equiv_pos_as_xyz
x,y,z
-x+1/2,y+1/2,-z+1/2
-x,-y,-z
x-1/2,-y-1/2,z-1/2

loop_
_atom_site_label
_atom_site_type_symbol
_atom_site_fract_x
_atom_site_fract_y
_atom_site_fract_z
_atom_site_occupancy
_atom_site_U_iso_or_equiv
O1 O-2 0.7158 0.2903 0.9644 1 0.0
Fe2 Fe+4 0 0.5 0 1 0.0
Ca1 Ca+2 -0.0066 0.037 0.751 1 0.0
O3 O-2 0.067 0.4889 0.7525 1 0.0
Fe1 Fe+4 0.5 0 0 1 0.0
O2 O-2 0.7099 0.285 0.5337 1 0.0
